data_7219553
loop_
_publ_author_name
'Sutariya, Tushar R.'
'Labana, Balvantsingh M.'
'Parmar, Bhagyashri D.'
'PARMAR, NARSIDAS JERAMDAS'
'Kant, Rajani'
'Gupta, Vivek'

_publ_section_title
;
 A domino synthetic approach for some new, angular pyrazol-- and
 isoxazol--heterocycles using [DBU][Ac] as an effective reaction medium
;
_journal_name_full 'RSC Adv.'
_journal_paper_doi 10.1039/C5RA00493D
_journal_year 2015
_chemical_formula_moiety 'C22 H20 Cl N O3'
_chemical_formula_sum 'C22 H20 Cl N O3'
_chemical_formula_weight 381.84
_chemical_name_systematic
;
10-Chloro-5,5,11b-trimethyl-1-phenyl-5,5a,6,
11b-tetrahydrochromeno[4',3':4,5]pyrano[3,2-d]isoxazole
;
_space_group_IT_number 2
_symmetry_cell_setting triclinic
_symmetry_space_group_name_Hall '-P 1'
_symmetry_space_group_name_H-M 'P -1'
_atom_sites_solution_hydrogens geom
_atom_sites_solution_primary direct
_atom_sites_solution_secondary difmap
_audit_creation_method SHELXL-97
_audit_update_record
;
2014-09-17 deposited with the CCDC.
2015-02-11 downloaded from the CCDC.
;
_cell_angle_alpha 98.859(7)
_cell_angle_beta 93.035(6)
_cell_angle_gamma 96.981(7)
_cell_formula_units_Z 2
_cell_length_a 9.0838(7)
_cell_length_b 9.2619(9)
_cell_length_c 11.2639(7)
_cell_measurement_reflns_used 1697
_cell_measurement_temperature 293(2)
_cell_measurement_theta_max 27.7080
_cell_measurement_theta_min 4.0930
_cell_volume 926.94(13)
_computing_cell_refinement 'CrysAlisPro (Oxford Diffraction,2010)'
_computing_data_collection 'CrysAlisPro (Oxford Diffraction,2010)'
_computing_data_reduction 'CrysAlisPro (Oxford Diffraction,2010)'
_computing_molecular_graphics 'ORTEP3 (Farrugia, 2012)'
_computing_publication_material 'PLATON (Spek,2009)'
_computing_structure_refinement 'SHELXL-97 (Sheldrick, 2008)'
_computing_structure_solution 'SHELXS-97 (Sheldrick, 2008)'
_diffrn_ambient_temperature 293(2)
_diffrn_detector_area_resol_mean 16.1049
_diffrn_measured_fraction_theta_full 0.995
_diffrn_measured_fraction_theta_max 0.995
_diffrn_measurement_device_type 'Xcalibur, Sapphire3'
_diffrn_measurement_method '\w scans'
_diffrn_radiation_monochromator graphite
_diffrn_radiation_source 'fine-focus sealed tube'
_diffrn_radiation_type MoK\a
_diffrn_radiation_wavelength 0.71073
_diffrn_reflns_av_R_equivalents 0.0256
_diffrn_reflns_av_sigmaI/netI 0.0488
_diffrn_reflns_limit_h_max 10
_diffrn_reflns_limit_h_min -11
_diffrn_reflns_limit_k_max 11
_diffrn_reflns_limit_k_min -11
_diffrn_reflns_limit_l_max 13
_diffrn_reflns_limit_l_min -13
_diffrn_reflns_number 6553
_diffrn_reflns_theta_full 26.00
_diffrn_reflns_theta_max 26.00
_diffrn_reflns_theta_min 3.60
_diffrn_standards_decay_% 0
_diffrn_standards_interval_count 0
_diffrn_standards_interval_time 0
_diffrn_standards_number 0
_exptl_absorpt_coefficient_mu 0.229
_exptl_absorpt_correction_T_max 1.00000
_exptl_absorpt_correction_T_min 0.90082
_exptl_absorpt_correction_type multi-scan
_exptl_absorpt_process_details 'Crys Alis RED'
_exptl_crystal_colour White
_exptl_crystal_density_diffrn 1.368
_exptl_crystal_density_method 'not measured'
_exptl_crystal_description Rectangular
_exptl_crystal_F_000 400
_exptl_crystal_size_max 0.30
_exptl_crystal_size_mid 0.20
_exptl_crystal_size_min 0.20
_refine_diff_density_max 0.180
_refine_diff_density_min -0.352
_refine_diff_density_rms 0.047
_refine_ls_extinction_method none
_refine_ls_goodness_of_fit_ref 1.042
_refine_ls_hydrogen_treatment constr
_refine_ls_matrix_type full
_refine_ls_number_parameters 247
_refine_ls_number_reflns 3628
_refine_ls_number_restraints 0
_refine_ls_restrained_S_all 1.042
_refine_ls_R_factor_all 0.0771
_refine_ls_R_factor_gt 0.0498
_refine_ls_shift/su_max 0.000
_refine_ls_shift/su_mean 0.000
_refine_ls_structure_factor_coef Fsqd
_refine_ls_weighting_details 'calc w=1/[\s^2^(Fo^2^)+(0.0474P)^2^+0.1623P] where P=(Fo^2^+2Fc^2^)/3'
_refine_ls_weighting_scheme calc
_refine_ls_wR_factor_gt 0.1071
_refine_ls_wR_factor_ref 0.1255
_reflns_number_gt 2564
_reflns_number_total 3628
_reflns_threshold_expression >2sigma(I)
_cod_data_source_file c5ra00493d2.cif
_cod_data_source_block capio
_cod_original_sg_symbol_H-M P-1
_cod_database_code 7219553

loop_
_symmetry_equiv_pos_as_xyz
'x, y, z'
'-x, -y, -z'

loop_
_atom_site_label
_atom_site_type_symbol
_atom_site_fract_x
_atom_site_fract_y
_atom_site_fract_z
_atom_site_U_iso_or_equiv
_atom_site_adp_type
_atom_site_occupancy
_atom_site_symmetry_multiplicity
_atom_site_calc_flag
_atom_site_refinement_flags
Cl20 Cl 0.33155(7) 0.32406(8) 0.05831(6) 0.0661(2) Uani 1 1 d .
O4 O 0.79775(17) 0.63199(17) 0.59929(12) 0.0445(4) Uani 1 1 d .
O3 O 0.82296(16) 0.39304(17) 0.55217(12) 0.0424(4) Uani 1 1 d .
C11 C 0.5511(2) 0.5001(2) 0.19899(18) 0.0365(5) Uani 1 1 d .
H11 H 0.5996 0.4167 0.1922 0.044 Uiso 1 1 calc R
O7 O 0.59720(19) 0.88595(17) 0.34236(15) 0.0554(5) Uani 1 1 d .
C3A C 0.8026(2) 0.5188(2) 0.51315(18) 0.0344(5) Uani 1 1 d .
C11B C 0.7744(2) 0.6385(2) 0.33182(17) 0.0332(5) Uani 1 1 d .
C11A C 0.6194(2) 0.6300(2) 0.26815(18) 0.0345(5) Uani 1 1 d .
N2 N 0.8304(2) 0.2864(2) 0.44764(16) 0.0432(5) Uani 1 1 d .
C1 C 0.8129(2) 0.3559(2) 0.35568(18) 0.0336(5) Uani 1 1 d .
C7A C 0.5446(2) 0.7524(2) 0.2746(2) 0.0438(6) Uani 1 1 d .
C12 C 0.8144(2) 0.2654(2) 0.23451(18) 0.0375(5) Uani 1 1 d .
C5A C 0.8012(2) 0.7763(2) 0.43248(19) 0.0404(5) Uani 1 1 d .
H5A H 0.9093 0.7987 0.4487 0.048 Uiso 1 1 calc R
C11C C 0.7930(2) 0.5066(2) 0.39220(17) 0.0307(5) Uani 1 1 d .
C10 C 0.4131(2) 0.4918(3) 0.1403(2) 0.0438(6) Uani 1 1 d .
C8 C 0.4055(3) 0.7430(3) 0.2142(2) 0.0579(7) Uani 1 1 d .
H8 H 0.3567 0.8261 0.2195 0.069 Uiso 1 1 calc R
C17 C 0.9305(3) 0.2875(3) 0.1620(2) 0.0503(6) Uani 1 1 d .
H17 H 1.0089 0.3621 0.1875 0.060 Uiso 1 1 calc R
C13 C 0.7008(3) 0.1520(3) 0.1962(2) 0.0474(6) Uani 1 1 d .
H13 H 0.6230 0.1354 0.2449 0.057 Uiso 1 1 calc R
C5 C 0.7381(3) 0.7568(2) 0.5549(2) 0.0449(6) Uani 1 1 d .
C14 C 0.7017(3) 0.0626(3) 0.0857(2) 0.0604(7) Uani 1 1 d .
H14 H 0.6248 -0.0136 0.0603 0.072 Uiso 1 1 calc R
C9 C 0.3390(3) 0.6134(3) 0.1470(2) 0.0561(7) Uani 1 1 d .
H9 H 0.2458 0.6077 0.1069 0.067 Uiso 1 1 calc R
C16 C 0.9298(3) 0.1982(3) 0.0516(2) 0.0629(8) Uani 1 1 d .
H16 H 1.0072 0.2141 0.0024 0.075 Uiso 1 1 calc R
C15 C 0.8159(3) 0.0867(3) 0.0144(2) 0.0656(8) Uani 1 1 d .
H15 H 0.8164 0.0271 -0.0600 0.079 Uiso 1 1 calc R
C21 C 0.8909(2) 0.6552(3) 0.2385(2) 0.0470(6) Uani 1 1 d .
H21A H 0.9886 0.6578 0.2765 0.071 Uiso 1 1 calc R
H21B H 0.8845 0.7450 0.2071 0.071 Uiso 1 1 calc R
H21C H 0.8722 0.5731 0.1740 0.071 Uiso 1 1 calc R
C19 C 0.5707(3) 0.7240(3) 0.5539(2) 0.0599(7) Uani 1 1 d .
H19A H 0.5354 0.6414 0.4924 0.090 Uiso 1 1 calc R
H19B H 0.5264 0.8086 0.5377 0.090 Uiso 1 1 calc R
H19C H 0.5440 0.7013 0.6309 0.090 Uiso 1 1 calc R
C18 C 0.7991(4) 0.8859(3) 0.6523(2) 0.0735(9) Uani 1 1 d .
H18A H 0.7685 0.8657 0.7290 0.110 Uiso 1 1 calc R
H18B H 0.7616 0.9735 0.6349 0.110 Uiso 1 1 calc R
H18C H 0.9057 0.9000 0.6544 0.110 Uiso 1 1 calc R
C6 C 0.7518(3) 0.9068(3) 0.3838(2) 0.0541(6) Uani 1 1 d .
H6A H 0.7708 0.9926 0.4465 0.065 Uiso 1 1 calc R
H6B H 0.8111 0.9266 0.3175 0.065 Uiso 1 1 calc R

loop_
_atom_site_aniso_label
_atom_site_aniso_U_11
_atom_site_aniso_U_22
_atom_site_aniso_U_33
_atom_site_aniso_U_23
_atom_site_aniso_U_13
_atom_site_aniso_U_12
Cl20 0.0645(4) 0.0632(5) 0.0614(4) 0.0044(4) -0.0178(3) -0.0111(3)
O4 0.0600(10) 0.0408(9) 0.0314(8) 0.0012(7) -0.0014(7) 0.0087(8)
O3 0.0544(9) 0.0403(9) 0.0346(8) 0.0120(7) -0.0006(7) 0.0085(7)
C11 0.0391(11) 0.0371(12) 0.0348(11) 0.0101(10) -0.0010(9) 0.0074(10)
O7 0.0678(11) 0.0329(9) 0.0655(11) 0.0052(8) -0.0056(9) 0.0141(8)
C3A 0.0357(11) 0.0330(12) 0.0348(11) 0.0087(10) -0.0007(9) 0.0033(9)
C11B 0.0377(11) 0.0303(11) 0.0319(11) 0.0086(9) -0.0002(9) 0.0025(9)
C11A 0.0388(11) 0.0332(12) 0.0326(11) 0.0092(9) 0.0019(9) 0.0048(9)
N2 0.0539(11) 0.0350(10) 0.0417(11) 0.0063(9) 0.0008(9) 0.0104(9)
C1 0.0320(10) 0.0328(11) 0.0368(11) 0.0082(10) -0.0001(8) 0.0051(9)
C7A 0.0522(14) 0.0351(13) 0.0447(13) 0.0073(11) -0.0005(10) 0.0093(11)
C12 0.0428(12) 0.0346(12) 0.0367(12) 0.0052(10) -0.0002(9) 0.0137(10)
C5A 0.0443(12) 0.0296(11) 0.0451(13) 0.0071(10) -0.0028(10) -0.0018(10)
C11C 0.0298(10) 0.0310(11) 0.0314(11) 0.0070(9) 0.0008(8) 0.0028(9)
C10 0.0418(12) 0.0481(14) 0.0401(12) 0.0090(11) -0.0035(10) 0.0006(11)
C8 0.0561(15) 0.0579(17) 0.0653(17) 0.0140(14) -0.0051(13) 0.0289(14)
C17 0.0457(13) 0.0567(16) 0.0471(14) 0.0010(12) 0.0030(11) 0.0107(12)
C13 0.0513(14) 0.0375(13) 0.0525(14) 0.0025(12) -0.0010(11) 0.0106(11)
C5 0.0592(14) 0.0331(12) 0.0410(13) 0.0011(11) -0.0012(11) 0.0090(11)
C14 0.0630(17) 0.0445(15) 0.0667(17) -0.0096(14) -0.0132(14) 0.0111(13)
C9 0.0413(13) 0.0665(18) 0.0618(16) 0.0139(14) -0.0083(12) 0.0131(13)
C16 0.0630(17) 0.078(2) 0.0489(15) 0.0006(15) 0.0112(13) 0.0250(16)
C15 0.080(2) 0.0669(19) 0.0463(15) -0.0127(14) -0.0115(14) 0.0297(17)
C21 0.0460(13) 0.0524(15) 0.0448(13) 0.0179(12) 0.0056(10) 0.0015(11)
C19 0.0584(16) 0.0704(19) 0.0562(16) 0.0141(14) 0.0149(12) 0.0198(14)
C18 0.114(2) 0.0477(16) 0.0511(16) -0.0120(14) -0.0063(16) 0.0098(17)
C6 0.0671(16) 0.0305(13) 0.0624(16) 0.0091(12) -0.0053(13) -0.0004(12)

loop_
_atom_type_symbol
_atom_type_description
_atom_type_scat_dispersion_real
_atom_type_scat_dispersion_imag
_atom_type_scat_source
C C 0.0033 0.0016 'International Tables Vol C Tables 4.2.6.8 and 6.1.1.4'
H H 0.0000 0.0000 'International Tables Vol C Tables 4.2.6.8 and 6.1.1.4'
N N 0.0061 0.0033 'International Tables Vol C Tables 4.2.6.8 and 6.1.1.4'
O O 0.0106 0.0060 'International Tables Vol C Tables 4.2.6.8 and 6.1.1.4'
Cl Cl 0.1484 0.1585 'International Tables Vol C Tables 4.2.6.8 and 6.1.1.4'

loop_
_geom_angle_atom_site_label_1
_geom_angle_atom_site_label_2
_geom_angle_atom_site_label_3
_geom_angle
C3A O4 C5 112.96(15)
C3A O3 N2 106.55(15)
C10 C11 C11A 121.4(2)
C10 C11 H11 119.3
C11A C11 H11 119.3
C7A O7 C6 116.10(17)
O4 C3A O3 114.72(17)
O4 C3A C11C 131.9(2)
O3 C3A C11C 113.42(18)
C11C C11B C11A 113.09(16)
C11C C11B C21 110.46(17)
C11A C11B C21 108.39(16)
C11C C11B C5A 106.72(16)
C11A C11B C5A 109.26(16)
C21 C11B C5A 108.83(18)
C11 C11A C7A 117.57(19)
C11 C11A C11B 120.94(18)
C7A C11A C11B 121.46(19)
C1 N2 O3 105.54(16)
N2 C1 C11C 112.47(18)
N2 C1 C12 115.62(18)
C11C C1 C12 131.89(19)
O7 C7A C11A 123.60(19)
O7 C7A C8 115.9(2)
C11A C7A C8 120.5(2)
C13 C12 C17 119.2(2)
C13 C12 C1 119.2(2)
C17 C12 C1 121.6(2)
C6 C5A C5 112.63(19)
C6 C5A C11B 109.32(18)
C5 C5A C11B 116.21(18)
C6 C5A H5A 106.0
C5 C5A H5A 106.0
C11B C5A H5A 106.0
C3A C11C C1 102.00(18)
C3A C11C C11B 120.91(18)
C1 C11C C11B 137.00(18)
C11 C10 C9 120.9(2)
C11 C10 Cl20 119.03(18)
C9 C10 Cl20 120.10(18)
C9 C8 C7A 121.2(2)
C9 C8 H8 119.4
C7A C8 H8 119.4
C12 C17 C16 119.8(2)
C12 C17 H17 120.1
C16 C17 H17 120.1
C12 C13 C14 120.5(2)
C12 C13 H13 119.7
C14 C13 H13 119.7
O4 C5 C19 105.86(19)
O4 C5 C18 102.28(18)
C19 C5 C18 111.3(2)
O4 C5 C5A 109.23(17)
C19 C5 C5A 116.09(19)
C18 C5 C5A 111.0(2)
C15 C14 C13 119.7(3)
C15 C14 H14 120.1
C13 C14 H14 120.1
C8 C9 C10 118.5(2)
C8 C9 H9 120.8
C10 C9 H9 120.8
C15 C16 C17 120.4(3)
C15 C16 H16 119.8
C17 C16 H16 119.8
C14 C15 C16 120.3(2)
C14 C15 H15 119.8
C16 C15 H15 119.8
C11B C21 H21A 109.5
C11B C21 H21B 109.5
H21A C21 H21B 109.5
C11B C21 H21C 109.5
H21A C21 H21C 109.5
H21B C21 H21C 109.5
C5 C19 H19A 109.5
C5 C19 H19B 109.5
H19A C19 H19B 109.5
C5 C19 H19C 109.5
H19A C19 H19C 109.5
H19B C19 H19C 109.5
C5 C18 H18A 109.5
C5 C18 H18B 109.5
H18A C18 H18B 109.5
C5 C18 H18C 109.5
H18A C18 H18C 109.5
H18B C18 H18C 109.5
O7 C6 C5A 113.60(19)
O7 C6 H6A 108.8
C5A C6 H6A 108.8
O7 C6 H6B 108.8
C5A C6 H6B 108.8
H6A C6 H6B 107.7

loop_
_geom_bond_atom_site_label_1
_geom_bond_atom_site_label_2
_geom_bond_distance
Cl20 C10 1.738(2)
O4 C3A 1.321(2)
O4 C5 1.477(3)
O3 C3A 1.336(2)
O3 N2 1.426(2)
C11 C10 1.374(3)
C11 C11A 1.385(3)
C11 H11 0.9300
O7 C7A 1.367(3)
O7 C6 1.437(3)
C3A C11C 1.347(3)
C11B C11C 1.509(3)
C11B C11A 1.533(3)
C11B C21 1.542(3)
C11B C5A 1.557(3)
C11A C7A 1.386(3)
N2 C1 1.313(3)
C1 C11C 1.430(3)
C1 C12 1.489(3)
C7A C8 1.390(3)
C12 C13 1.380(3)
C12 C17 1.382(3)
C5A C6 1.508(3)
C5A C5 1.549(3)
C5A H5A 0.9800
C10 C9 1.375(3)
C8 C9 1.369(3)
C8 H8 0.9300
C17 C16 1.383(3)
C17 H17 0.9300
C13 C14 1.385(3)
C13 H13 0.9300
C5 C19 1.513(3)
C5 C18 1.520(3)
C14 C15 1.363(4)
C14 H14 0.9300
C9 H9 0.9300
C16 C15 1.369(4)
C16 H16 0.9300
C15 H15 0.9300
C21 H21A 0.9600
C21 H21B 0.9600
C21 H21C 0.9600
C19 H19A 0.9600
C19 H19B 0.9600
C19 H19C 0.9600
C18 H18A 0.9600
C18 H18B 0.9600
C18 H18C 0.9600
C6 H6A 0.9700
C6 H6B 0.9700

loop_
_geom_torsion_atom_site_label_1
_geom_torsion_atom_site_label_2
_geom_torsion_atom_site_label_3
_geom_torsion_atom_site_label_4
_geom_torsion
C5 O4 C3A O3 -165.43(17)
C5 O4 C3A C11C 15.7(3)
N2 O3 C3A O4 -178.00(15)
N2 O3 C3A C11C 1.1(2)
C10 C11 C11A C7A -1.0(3)
C10 C11 C11A C11B -179.13(19)
C11C C11B C11A C11 -43.5(3)
C21 C11B C11A C11 79.4(2)
C5A C11B C11A C11 -162.17(19)
C11C C11B C11A C7A 138.4(2)
C21 C11B C11A C7A -98.7(2)
C5A C11B C11A C7A 19.7(3)
C3A O3 N2 C1 -0.5(2)
O3 N2 C1 C11C -0.2(2)
O3 N2 C1 C12 -179.19(15)
C6 O7 C7A C11A 15.3(3)
C6 O7 C7A C8 -167.1(2)
C11 C11A C7A O7 178.0(2)
C11B C11A C7A O7 -3.8(3)
C11 C11A C7A C8 0.5(3)
C11B C11A C7A C8 178.7(2)
N2 C1 C12 C13 66.4(2)
C11C C1 C12 C13 -112.3(3)
N2 C1 C12 C17 -110.3(2)
C11C C1 C12 C17 71.0(3)
C11C C11B C5A C6 -167.69(17)
C11A C11B C5A C6 -45.1(2)
C21 C11B C5A C6 73.1(2)
C11C C11B C5A C5 -38.9(2)
C11A C11B C5A C5 83.7(2)
C21 C11B C5A C5 -158.07(18)
O4 C3A C11C C1 177.7(2)
O3 C3A C11C C1 -1.2(2)
O4 C3A C11C C11B 0.6(3)
O3 C3A C11C C11B -178.24(16)
N2 C1 C11C C3A 0.8(2)
C12 C1 C11C C3A 179.6(2)
N2 C1 C11C C11B 177.2(2)
C12 C1 C11C C11B -4.1(4)
C11A C11B C11C C3A -109.3(2)
C21 C11B C11C C3A 129.0(2)
C5A C11B C11C C3A 10.8(3)
C11A C11B C11C C1 74.9(3)
C21 C11B C11C C1 -46.8(3)
C5A C11B C11C C1 -165.0(2)
C11A C11 C10 C9 0.9(3)
C11A C11 C10 Cl20 -178.27(17)
O7 C7A C8 C9 -177.7(2)
C11A C7A C8 C9 0.0(4)
C13 C12 C17 C16 1.4(3)
C1 C12 C17 C16 178.1(2)
C17 C12 C13 C14 -0.9(3)
C1 C12 C13 C14 -177.7(2)
C3A O4 C5 C19 84.9(2)
C3A O4 C5 C18 -158.50(19)
C3A O4 C5 C5A -40.8(2)
C6 C5A C5 O4 -177.06(17)
C11B C5A C5 O4 55.7(2)
C6 C5A C5 C19 63.4(3)
C11B C5A C5 C19 -63.8(3)
C6 C5A C5 C18 -65.0(3)
C11B C5A C5 C18 167.77(19)
C12 C13 C14 C15 0.1(4)
C7A C8 C9 C10 -0.1(4)
C11 C10 C9 C8 -0.3(4)
Cl20 C10 C9 C8 178.8(2)
C12 C17 C16 C15 -1.0(4)
C13 C14 C15 C16 0.3(4)
C17 C16 C15 C14 0.1(4)
C7A O7 C6 C5A -44.1(3)
C5 C5A C6 O7 -71.1(3)
C11B C5A C6 O7 59.7(3)
